data_7204595
loop_
_publ_author_name
'Baskar Raj, S.'
'Sethuraman, V.'
'Francis, S.'
'Hemamalini, M.'
'Muthiah, P. Thomas'
'Bocelli, G.'
'Cantoni, A.'
'Rychlewska, U.'
'Warzajtis, B.'

_publ_section_title
;
 Supramolecular organisation via hydrogen bonding in trimethoprim
 sulfonate salts
;
_journal_issue 15
_journal_name_full CrystEngComm
_journal_page_first 70
_journal_paper_doi 10.1039/b300126a
_journal_volume 5
_journal_year 2003
_chemical_formula_sum 'C20 H27 N5 O7 S'
_chemical_formula_weight 481.53
_chemical_name_common 'Trimethoprim sulfanilate monohydrate'
_chemical_name_systematic
;
[2,4-diamino-5-(3',4',5'-trimethoxybenzyl pyrimidinium)]
4-aminobenzene sulfonate
;
_space_group_IT_number 14
_symmetry_cell_setting monoclinic
_symmetry_space_group_name_Hall '-P 2ybc'
_symmetry_space_group_name_H-M 'P 1 21/c 1'
_atom_sites_solution_hydrogens geom
_atom_sites_solution_primary direct
_atom_sites_solution_secondary difmap
_cell_angle_alpha 90.00
_cell_angle_beta 109.080(3)
_cell_angle_gamma 90.00
_cell_formula_units_Z 4
_cell_length_a 17.855(4)
_cell_length_b 6.136(10)
_cell_length_c 21.349(4)
_cell_measurement_reflns_used 6751
_cell_measurement_temperature 120(2)
_cell_volume 2210(4)
_computing_cell_refinement 'KUMA KM4CCD software'
_computing_data_collection
;
KUMA KM4CCD software(Kuma diffraction, 1999)
;
_computing_data_reduction 'KUMA KM4CCD software'
_computing_molecular_graphics 'PLATON97 (Spek, 1997)'
_computing_publication_material 'PLATON97 (Spek, 1997)'
_computing_structure_refinement 'SHELXL-97 (Sheldrick, 1997)'
_computing_structure_solution 'SHELXS-97 (Sheldrick, 1997)'
_diffrn_ambient_temperature 293(2)
_diffrn_measured_fraction_theta_full 0.997
_diffrn_measured_fraction_theta_max 0.997
_diffrn_measurement_device_type 'Kuma KM4CCD \k-geometry'
_diffrn_measurement_method '\w scans'
_diffrn_radiation_monochromator graphite
_diffrn_radiation_source 'fine-focus sealed tube'
_diffrn_radiation_type MoK\a
_diffrn_radiation_wavelength 0.71073
_diffrn_reflns_av_R_equivalents 0.0482
_diffrn_reflns_av_sigmaI/netI 0.0531
_diffrn_reflns_limit_h_max 20
_diffrn_reflns_limit_h_min -21
_diffrn_reflns_limit_k_max 5
_diffrn_reflns_limit_k_min -7
_diffrn_reflns_limit_l_max 25
_diffrn_reflns_limit_l_min -24
_diffrn_reflns_number 16161
_diffrn_reflns_theta_full 25.06
_diffrn_reflns_theta_max 25.06
_diffrn_reflns_theta_min 3.47
_diffrn_standards_interval_time 60
_exptl_absorpt_coefficient_mu 0.200
_exptl_absorpt_correction_type none
_exptl_crystal_density_diffrn 1.447
_exptl_crystal_density_method 'not measured'
_exptl_crystal_F_000 1016
_exptl_crystal_size_max 0.30
_exptl_crystal_size_mid 0.15
_exptl_crystal_size_min 0.10
_refine_diff_density_max 0.183
_refine_diff_density_min -0.441
_refine_diff_density_rms 0.055
_refine_ls_extinction_method none
_refine_ls_goodness_of_fit_ref 1.081
_refine_ls_hydrogen_treatment mixed
_refine_ls_matrix_type full
_refine_ls_number_parameters 406
_refine_ls_number_reflns 3918
_refine_ls_number_restraints 0
_refine_ls_restrained_S_all 1.081
_refine_ls_R_factor_all 0.0822
_refine_ls_R_factor_gt 0.0631
_refine_ls_shift/su_max 0.004
_refine_ls_shift/su_mean 0.000
_refine_ls_structure_factor_coef Fsqd
_refine_ls_weighting_details 'calc w=1/[\s^2^(Fo^2^)+(0.1000P)^2^+0.0000P] where P=(Fo^2^+2Fc^2^)/3'
_refine_ls_weighting_scheme calc
_refine_ls_wR_factor_gt 0.1508
_refine_ls_wR_factor_ref 0.1630
_reflns_number_gt 3380
_reflns_number_total 3918
_reflns_threshold_expression >2sigma(I)
_cod_data_source_file b300126a.txt
_cod_data_source_block for_compound_2
_cod_depositor_comments
;
The following automatic conversions were performed:
'_symmetry_cell_setting' value 'Monoclinic' changed to 'monoclinic'
according to '/home/saulius/struct/CIF-dictionaries/cif_core.dic'
dictionary named 'cif_core.dic' version 2.4.1 from 2010-06-29.

Automatic conversion script
Id: cif_fix_enum 1527 2010-12-29 10:47:43Z saulius 
;
_cod_original_sg_symbol_H-M P21/c
_cod_database_code 7204595

loop_
_symmetry_equiv_pos_as_xyz
'x, y, z'
'-x, y+1/2, -z+1/2'
'-x, -y, -z'
'x, -y-1/2, z-1/2'

loop_
_atom_site_label
_atom_site_type_symbol
_atom_site_fract_x
_atom_site_fract_y
_atom_site_fract_z
_atom_site_U_iso_or_equiv
_atom_site_adp_type
_atom_site_occupancy
_atom_site_symmetry_multiplicity
_atom_site_calc_flag
_atom_site_refinement_flags
_atom_site_disorder_assembly
_atom_site_disorder_group
S1 S 0.88411(5) 0.88413(13) 0.16318(4) 0.0154(2) Uani 1 1 d . . .
O4 O 0.93717(13) 0.9905(4) 0.22167(11) 0.0217(6) Uani 1 1 d . . .
O5 O 0.88191(13) 0.6482(4) 0.17059(11) 0.0207(6) Uani 1 1 d . . .
O2 O 0.52125(13) 0.1503(4) 0.40033(11) 0.0192(5) Uani 1 1 d . . .
O3 O 0.55863(13) 0.4478(4) 0.32300(11) 0.0201(6) Uani 1 1 d . . .
O6 O 0.89885(13) 0.9456(4) 0.10225(11) 0.0193(5) Uani 1 1 d . . .
O1 O 0.62543(13) -0.1608(4) 0.46285(12) 0.0215(6) Uani 1 1 d . . .
O7 O 0.91837(15) 0.6061(4) 0.02253(13) 0.0237(6) Uani 1 1 d . . .
N3 N 0.93432(15) 0.6020(4) 0.41937(13) 0.0157(6) Uani 1 1 d . . .
N5 N 0.56424(18) 1.2184(6) 0.14245(17) 0.0286(8) Uani 1 1 d . . .
N4 N 0.88371(17) 0.3463(5) 0.47284(15) 0.0187(7) Uani 1 1 d . . .
N1 N 0.91593(16) 0.5655(4) 0.30636(15) 0.0167(6) Uani 1 1 d . . .
N2 N 0.98619(17) 0.8542(5) 0.36463(17) 0.0186(7) Uani 1 1 d . . .
C5 C 0.86149(18) 0.2937(5) 0.35672(16) 0.0147(7) Uani 1 1 d . . .
C12 C 0.61357(18) 0.2893(5) 0.34937(16) 0.0161(7) Uani 1 1 d . . .
C11 C 0.59435(18) 0.1401(5) 0.39115(17) 0.0174(7) Uani 1 1 d . . .
C10 C 0.64820(19) -0.0233(6) 0.42165(16) 0.0182(7) Uani 1 1 d . . .
C2 C 0.94587(18) 0.6726(5) 0.36373(16) 0.0154(7) Uani 1 1 d . . .
C21 C 0.6913(2) 1.2688(6) 0.12635(17) 0.0193(7) Uani 1 1 d . . .
C20 C 0.6374(2) 1.1409(6) 0.14581(17) 0.0195(8) Uani 1 1 d . . .
C16 C 0.5757(2) 0.6018(6) 0.27860(19) 0.0232(8) Uani 1 1 d . . .
C4 C 0.89430(18) 0.4158(5) 0.41712(16) 0.0147(7) Uani 1 1 d . . .
C6 C 0.87462(19) 0.3767(5) 0.30266(17) 0.0165(7) Uani 1 1 d . . .
C9 C 0.72052(19) -0.0387(6) 0.40988(17) 0.0175(7) Uani 1 1 d . . .
C19 C 0.6615(2) 0.9307(6) 0.17015(17) 0.0212(8) Uani 1 1 d . . .
C14 C 0.6830(2) -0.3150(6) 0.4991(2) 0.0248(8) Uani 1 1 d . . .
C8 C 0.73835(18) 0.1078(5) 0.36760(16) 0.0163(7) Uani 1 1 d . . .
C17 C 0.78811(18) 0.9807(5) 0.15511(16) 0.0158(7) Uani 1 1 d . . .
C13 C 0.68526(19) 0.2714(6) 0.33699(17) 0.0175(7) Uani 1 1 d . . .
C15 C 0.5235(2) 0.2581(7) 0.4608(2) 0.0262(9) Uani 1 1 d . . .
C7 C 0.81670(19) 0.0838(5) 0.35421(17) 0.0162(7) Uani 1 1 d . . .
C18 C 0.73588(19) 0.8522(6) 0.17496(16) 0.0170(7) Uani 1 1 d . . .
C22 C 0.76554(19) 1.1909(5) 0.13109(17) 0.0179(7) Uani 1 1 d . . .
H22 H 0.8007(18) 1.286(5) 0.1162(15) 0.005(7) Uiso 1 1 d . . .
H13 H 0.700(2) 0.370(6) 0.3099(18) 0.021(9) Uiso 1 1 d . . .
H16B H 0.626(2) 0.689(5) 0.3021(16) 0.012(8) Uiso 1 1 d . . .
H7A H 0.8054(19) 0.013(6) 0.3097(18) 0.019(9) Uiso 1 1 d . . .
H2A H 0.9949(19) 0.903(5) 0.3290(18) 0.011(9) Uiso 1 1 d . . .
H6 H 0.856(2) 0.314(6) 0.2590(18) 0.019(9) Uiso 1 1 d . . .
H9 H 0.759(2) -0.142(5) 0.4339(17) 0.016(9) Uiso 1 1 d . . .
H1 H 0.929(2) 0.603(5) 0.2735(18) 0.016(9) Uiso 1 1 d . . .
H19 H 0.624(2) 0.847(6) 0.1842(18) 0.029(10) Uiso 1 1 d . . .
H15C H 0.567(3) 0.206(7) 0.499(2) 0.043(12) Uiso 1 1 d . . .
H7B H 0.850(2) -0.021(6) 0.3845(18) 0.021(9) Uiso 1 1 d . . .
H21 H 0.670(2) 1.410(6) 0.1079(17) 0.018(9) Uiso 1 1 d . . .
H18 H 0.7491(19) 0.700(6) 0.1903(17) 0.017(9) Uiso 1 1 d . . .
H14C H 0.660(3) -0.386(7) 0.533(2) 0.047(12) Uiso 1 1 d . . .
H4A H 0.906(2) 0.422(6) 0.510(2) 0.025(10) Uiso 1 1 d . . .
H14B H 0.733(3) -0.242(7) 0.528(2) 0.043(12) Uiso 1 1 d . . .
H15A H 0.532(3) 0.419(8) 0.456(2) 0.053(14) Uiso 1 1 d . . .
H15B H 0.474(2) 0.239(6) 0.4656(18) 0.026(10) Uiso 1 1 d . . .
H2B H 1.012(2) 0.923(6) 0.402(2) 0.024(11) Uiso 1 1 d . . .
H7D H 0.913(3) 0.699(8) 0.055(2) 0.053(14) Uiso 1 1 d . . .
H4B H 0.858(3) 0.202(7) 0.475(2) 0.044(12) Uiso 1 1 d . . .
H16A H 0.528(3) 0.696(7) 0.265(2) 0.047(13) Uiso 1 1 d . . .
H5A H 0.547(2) 1.344(7) 0.124(2) 0.036(12) Uiso 1 1 d . . .
H5B H 0.529(3) 1.123(7) 0.149(2) 0.043(13) Uiso 1 1 d . . .
H16C H 0.579(2) 0.529(6) 0.238(2) 0.034(11) Uiso 1 1 d . . .
H14A H 0.699(2) -0.424(6) 0.4679(19) 0.026(10) Uiso 1 1 d . . .
H7C H 0.932(3) 0.691(8) -0.006(3) 0.060(15) Uiso 1 1 d . . .

loop_
_atom_site_aniso_label
_atom_site_aniso_U_11
_atom_site_aniso_U_22
_atom_site_aniso_U_33
_atom_site_aniso_U_23
_atom_site_aniso_U_13
_atom_site_aniso_U_12
S1 0.0161(4) 0.0178(5) 0.0128(4) -0.0002(3) 0.0056(3) -0.0005(3)
O4 0.0169(12) 0.0307(14) 0.0163(13) -0.0048(11) 0.0038(10) -0.0021(10)
O5 0.0254(13) 0.0175(13) 0.0205(13) 0.0037(10) 0.0094(11) 0.0037(10)
O2 0.0135(11) 0.0273(14) 0.0181(13) -0.0032(10) 0.0068(10) -0.0010(10)
O3 0.0171(12) 0.0213(13) 0.0223(13) 0.0059(10) 0.0072(10) 0.0045(10)
O6 0.0231(12) 0.0210(13) 0.0169(13) 0.0020(10) 0.0108(10) -0.0005(10)
O1 0.0206(12) 0.0215(13) 0.0246(14) 0.0089(10) 0.0104(11) 0.0008(10)
O7 0.0376(15) 0.0154(13) 0.0212(14) -0.0001(12) 0.0138(12) 0.0025(11)
N3 0.0175(14) 0.0131(14) 0.0167(15) 0.0011(12) 0.0057(12) 0.0002(11)
N5 0.0211(17) 0.0264(19) 0.041(2) 0.0047(16) 0.0139(15) 0.0051(15)
N4 0.0252(16) 0.0164(16) 0.0137(16) -0.0014(13) 0.0052(13) -0.0068(13)
N1 0.0190(15) 0.0174(15) 0.0170(16) 0.0032(12) 0.0107(13) 0.0010(11)
N2 0.0201(15) 0.0180(16) 0.0197(18) 0.0049(14) 0.0090(14) -0.0023(12)
C5 0.0122(15) 0.0154(17) 0.0159(18) -0.0010(14) 0.0039(13) 0.0040(13)
C12 0.0130(16) 0.0174(17) 0.0145(17) -0.0049(14) -0.0003(13) -0.0003(13)
C11 0.0107(15) 0.0221(18) 0.0194(18) -0.0045(15) 0.0047(14) -0.0019(13)
C10 0.0194(17) 0.0198(18) 0.0157(18) -0.0017(14) 0.0059(14) -0.0056(14)
C2 0.0129(15) 0.0187(18) 0.0153(18) 0.0010(14) 0.0056(13) 0.0061(13)
C21 0.0219(18) 0.0148(18) 0.0197(19) -0.0014(15) 0.0046(15) -0.0004(14)
C20 0.0194(17) 0.0216(19) 0.0171(18) -0.0048(14) 0.0055(14) -0.0020(14)
C16 0.027(2) 0.021(2) 0.022(2) 0.0072(16) 0.0080(17) 0.0024(16)
C4 0.0149(16) 0.0147(17) 0.0158(17) 0.0009(14) 0.0066(13) 0.0045(13)
C6 0.0138(16) 0.0201(18) 0.0159(19) -0.0018(15) 0.0053(14) 0.0013(14)
C9 0.0144(16) 0.0175(18) 0.0186(18) 0.0019(15) 0.0026(14) 0.0003(14)
C19 0.0195(18) 0.025(2) 0.0216(19) 0.0018(15) 0.0095(15) -0.0037(15)
C14 0.026(2) 0.026(2) 0.022(2) 0.0091(17) 0.0072(17) 0.0034(16)
C8 0.0165(16) 0.0174(17) 0.0146(18) -0.0060(14) 0.0044(14) -0.0030(13)
C17 0.0165(16) 0.0179(17) 0.0117(17) -0.0041(14) 0.0030(13) -0.0013(13)
C13 0.0187(17) 0.0187(18) 0.0165(18) 0.0011(15) 0.0074(14) -0.0002(14)
C15 0.022(2) 0.035(2) 0.025(2) -0.0035(18) 0.0124(17) 0.0012(17)
C7 0.0176(17) 0.0162(18) 0.0149(18) -0.0032(15) 0.0055(14) -0.0022(14)
C18 0.0195(17) 0.0150(18) 0.0163(18) 0.0011(14) 0.0053(14) -0.0017(14)
C22 0.0186(17) 0.0182(18) 0.0160(18) -0.0001(14) 0.0046(14) -0.0036(14)

loop_
_atom_type_symbol
_atom_type_description
_atom_type_scat_dispersion_real
_atom_type_scat_dispersion_imag
_atom_type_scat_source
C C 0.0033 0.0016 'International Tables Vol C Tables 4.2.6.8 and 6.1.1.4'
H H 0.0000 0.0000 'International Tables Vol C Tables 4.2.6.8 and 6.1.1.4'
N N 0.0061 0.0033 'International Tables Vol C Tables 4.2.6.8 and 6.1.1.4'
O O 0.0106 0.0060 'International Tables Vol C Tables 4.2.6.8 and 6.1.1.4'
S S 0.1246 0.1234 'International Tables Vol C Tables 4.2.6.8 and 6.1.1.4'

loop_
_geom_angle_atom_site_label_1
_geom_angle_atom_site_label_2
_geom_angle_atom_site_label_3
_geom_angle
_geom_angle_site_symmetry_1
_geom_angle_site_symmetry_3
_geom_angle_publ_flag
O4 S1 O5 112.70(15) . . ?
O4 S1 O6 113.18(14) . . ?
O5 S1 O6 111.87(14) . . ?
O4 S1 C17 105.80(15) . . ?
O5 S1 C17 106.48(15) . . ?
O6 S1 C17 106.16(15) . . ?
C11 O2 C15 113.4(3) . . ?
C12 O3 C16 117.4(3) . . ?
C10 O1 C14 116.3(3) . . ?
C4 N3 C2 118.6(3) . . ?
C2 N1 C6 121.2(3) . . ?
C6 C5 C4 115.8(3) . . ?
C6 C5 C7 122.0(3) . . ?
C4 C5 C7 122.1(3) . . ?
O3 C12 C13 123.9(3) . . ?
O3 C12 C11 115.9(3) . . ?
C13 C12 C11 120.2(3) . . ?
O2 C11 C10 120.3(3) . . ?
O2 C11 C12 120.1(3) . . ?
C10 C11 C12 119.6(3) . . ?
O1 C10 C11 116.0(3) . . ?
O1 C10 C9 123.9(3) . . ?
C11 C10 C9 120.1(3) . . ?
N2 C2 N1 118.7(3) . . ?
N2 C2 N3 120.0(3) . . ?
N1 C2 N3 121.4(3) . . ?
C22 C21 C20 121.2(3) . . ?
N5 C20 C19 120.6(3) . . ?
N5 C20 C21 121.6(3) . . ?
C19 C20 C21 117.8(3) . . ?
N4 C4 N3 118.0(3) . . ?
N4 C4 C5 119.8(3) . . ?
N3 C4 C5 122.1(3) . . ?
C5 C6 N1 120.9(3) . . ?
C8 C9 C10 119.8(3) . . ?
C18 C19 C20 121.1(3) . . ?
C9 C8 C13 120.7(3) . . ?
C9 C8 C7 118.8(3) . . ?
C13 C8 C7 120.6(3) . . ?
C18 C17 C22 119.6(3) . . ?
C18 C17 S1 120.4(3) . . ?
C22 C17 S1 119.9(2) . . ?
C8 C13 C12 119.7(3) . . ?
C5 C7 C8 114.8(3) . . ?
C19 C18 C17 120.2(3) . . ?
C21 C22 C17 120.1(3) . . ?

loop_
_geom_bond_atom_site_label_1
_geom_bond_atom_site_label_2
_geom_bond_distance
_geom_bond_site_symmetry_2
_geom_bond_publ_flag
S1 O4 1.452(2) . ?
S1 O5 1.458(3) . ?
S1 O6 1.458(2) . ?
S1 C17 1.768(3) . ?
O2 C11 1.383(4) . ?
O2 C15 1.440(4) . ?
O3 C12 1.366(4) . ?
O3 C16 1.440(4) . ?
O1 C10 1.373(4) . ?
O1 C14 1.425(4) . ?
N3 C4 1.340(4) . ?
N3 C2 1.342(4) . ?
N5 C20 1.370(4) . ?
N4 C4 1.334(4) . ?
N1 C2 1.338(4) . ?
N1 C6 1.362(5) . ?
N2 C2 1.323(5) . ?
C5 C6 1.350(5) . ?
C5 C4 1.440(5) . ?
C5 C7 1.508(5) . ?
C12 C13 1.394(4) . ?
C12 C11 1.397(5) . ?
C11 C10 1.394(5) . ?
C10 C9 1.397(5) . ?
C21 C22 1.381(5) . ?
C21 C20 1.406(5) . ?
C20 C19 1.405(5) . ?
C9 C8 1.383(5) . ?
C19 C18 1.385(5) . ?
C8 C13 1.389(5) . ?
C8 C7 1.524(4) . ?
C17 C18 1.389(5) . ?
C17 C22 1.397(5) . ?

loop_
_cod_related_entry_id
_cod_related_entry_database
_cod_related_entry_code
1 ChemSpider 21149570
